data_3500053
loop_
_publ_author_name
'Armel Le Bail'

_publ_section_title
;
 Sr2Cr2F10.H2O isostructural with Sr2Fe2F10.H2O
;
_journal_name_full 'Personal communication to COD'
_journal_year 2016
_chemical_compound_source
;
Hydrothermal synthesis
;
_chemical_formula_sum 'Cr2 F10 H2 O Sr2'
_chemical_formula_weight 487.26
_space_group_IT_number 64
_symmetry_cell_setting orthorhombic
_symmetry_Int_Tables_number 64
_symmetry_space_group_name_Hall '-C 2ac 2'
_symmetry_space_group_name_H-M 'C m c e'
_cell_angle_alpha 90.00000
_cell_angle_beta 90.00000
_cell_angle_gamma 90.00000
_cell_formula_units_Z 8
_cell_length_a 7.77300(19)
_cell_length_b 19.7953(5)
_cell_length_c 10.7228(3)
_cell_measurement_temperature 295
_cell_volume 1649.91(7)
_computing_structure_refinement FULLPROF
_diffrn_ambient_temperature 295
_diffrn_radiation_monochromator graphite
_diffrn_radiation_probe x-ray
_diffrn_radiation_type CuK\a
_diffrn_radiation_wavelength 1.54184
_exptl_absorpt_coefficient_mu 39.219
_exptl_crystal_density_diffrn 3.923
_exptl_crystal_F_000 1792
_pd_meas_2theta_range_inc 0.020000
_pd_meas_2theta_range_max 130.00000
_pd_meas_2theta_range_min 5.00000
_pd_meas_number_of_points 6251
_pd_proc_2theta_range_inc 0.020000
_pd_proc_2theta_range_max 129.9395
_pd_proc_2theta_range_min 4.9395
_pd_proc_ls_prof_R_factor 6.1494
_pd_proc_ls_prof_wR_expected 2.4671
_pd_proc_ls_prof_wR_factor 8.6218
_pd_proc_wavelength 1.540560
_refine_ls_number_parameters 62
_refine_ls_number_reflns 1606
_refine_ls_number_restraints 0
_refine_ls_R_I_factor 4.2915
_cod_data_source_file srcr.cif
_cod_data_source_block Sr2Cr2F10-H2O
_cod_depositor_comments
;
H atom fixed at the position from the Sr2Fe2F10.H2O compound

The following automatic conversions were performed:

'_symmetry_cell_setting' value 'Orthorhombic' changed to
'orthorhombic' according to the built-in table from CIF Core
dictionary named 'cif_core.dic' version 2.4.1 from 2010-06-29.

Automatic conversion script
Id: cif_fix_values 4624 2016-04-14 12:54:50Z antanas 
;
_cod_original_sg_symbol_Hall '-C 2bc 2'
_cod_original_sg_symbol_H-M 'C m c a'
_cod_original_formula_sum 'H2 Cr2 F10 O Sr2'
_cod_database_code 3500053
_pd_proc_ls_prof_cr_factor 8.1085
_pd_proc_ls_prof_cwr_factor 10.7514
_pd_proc_ls_prof_cwr_expected 3.0765
_pd_proc_ls_prof_chi2 12.2126
_pd_proc_ls_prof_echi2 12.2126

loop_
_publ_manuscript_incl_extra_item
_publ_manuscript_incl_extra_info
_publ_manuscript_incl_extra_defn
'_pd_proc_ls_prof_cR_factor' 'Prof. R-factor CORRECTED for background' no
'_pd_proc_ls_prof_cwR_factor' 'wProf.R-factor CORRECTED for background' no
'_pd_proc_ls_prof_cwR_expected' 'wProf.Expected CORRECTED for background' no
'_pd_proc_ls_prof_chi2' 'Chi-square for all considered points' no
'_pd_proc_ls_prof_echi2' 'Chi-2 for points with Bragg contribution' no

loop_
_symmetry_equiv_pos_as_xyz
x,y,z
x+1/2,-y+1/2,-z
-x+1/2,y,-z+1/2
-x,-y+1/2,z+1/2
-x,-y,-z
-x+1/2,y+1/2,z
x+1/2,-y,z+1/2
x,y+1/2,-z+1/2
x+1/2,y+1/2,z
x,-y,-z
-x,y+1/2,-z+1/2
-x+1/2,-y,z+1/2
-x+1/2,-y+1/2,-z
-x,y,z
x,-y+1/2,z+1/2
x+1/2,y,-z+1/2

loop_
_atom_site_label
_atom_site_type_symbol
_atom_site_thermal_displace_type
_atom_site_fract_x
_atom_site_fract_y
_atom_site_fract_z
_atom_site_occupancy
_atom_site_U_iso_or_equiv
_atom_site_calc_flag
_atom_site_refinement_flags
_atom_site_disorder_assembly
_atom_site_disorder_group
Cr1 Cr Uiso 0.25000 0.46663(15) 0.25000 1.000 0.0017(9) . . . .
F1 F Uiso 0.2066(6) 0.3974(3) 0.1361(5) 1.000 0.0077(7) . . . .
F3 F Uiso 0.2916(7) 0.0343(3) 0.1282(5) 1.000 0.0077(7) . . . .
F6 F Uiso 0.00000 0.4649(5) 0.2937(7) 1.000 0.0077(7) . . . .
Cr2 Cr Uiso 0.00000 0.18405(14) 0.0692(3) 1.000 0.0021(9) . . . .
F2 F Uiso 0.2412(8) 0.1892(3) 0.0756(5) 1.000 0.0077(7) . . . .
F4 F Uiso 0.00000 0.3035(4) 0.3957(8) 1.000 0.0077(7) . . . .
F5 F Uiso 0.00000 0.1800(4) 0.2445(9) 1.000 0.0077(7) . . . .
F7 F Uiso 0.00000 0.2808(5) 0.0983(8) 1.000 0.0077(7) . . . .
OW O Uiso 0.00000 0.0849(5) 0.0457(9) 1.000 0.0077(7) . . . .
Sr1 Sr Uiso 0.25000 0.28223(9) 0.25000 1.000 0.0075(5) . . . .
Sr2 Sr Uiso 0.00000 0.11829(9) 0.45277(15) 1.000 0.0041(5) . . . .
H H Uiso 0.09800 0.05270 0.08300 1.000 0.0127 . . . .

loop_
_atom_type_symbol
_atom_type_scat_Cromer_Mann_a1
_atom_type_scat_Cromer_Mann_b1
_atom_type_scat_Cromer_Mann_a2
_atom_type_scat_Cromer_Mann_b2
_atom_type_scat_Cromer_Mann_a3
_atom_type_scat_Cromer_Mann_b3
_atom_type_scat_Cromer_Mann_a4
_atom_type_scat_Cromer_Mann_b4
_atom_type_scat_Cromer_Mann_c
_atom_type_scat_dispersion_real
_atom_type_scat_dispersion_imag
_atom_type_scat_source
Sr+2 18.08740 1.49070 8.13730 12.69630 2.56540 24.56510 -34.19300 -0.01380 41.40250 -0.46500 1.82000 International_Tables_for_Crystallography_Vol.C(1991)_Tables_6.1.1.4_and_6.1.1.5
Cr+3 9.68090 5.59463 7.81136 0.33439 2.87603 12.82880 0.11357 32.87610 0.51828 -0.19800 2.44300 International_Tables_for_Crystallography_Vol.C(1991)_Tables_6.1.1.4_and_6.1.1.5
F-1 3.63220 5.27756 3.51057 14.73530 1.26064 0.44226 0.94071 47.34370 0.65340 0.06900 0.05300 International_Tables_for_Crystallography_Vol.C(1991)_Tables_6.1.1.4_and_6.1.1.5
O-2 4.75800 7.83100 3.63700 30.05000 0.00000 0.00000 0.00000 0.00000 1.59400 0.04700 0.03200 International_Tables_for_Crystallography_Vol.C(1991)_Tables_6.1.1.4_and_6.1.1.5
H 0.49300 10.51090 0.32291 26.12570 0.14019 3.14236 0.04081 57.79970 0.00304 0.00000 0.00000 International_Tables_for_Crystallography_Vol.C(1991)_Tables_6.1.1.4_and_6.1.1.5

loop_
_geom_angle_atom_site_label_1
_geom_angle_atom_site_label_2
_geom_angle_atom_site_label_3
_geom_angle
_geom_angle_site_symmetry_1
_geom_angle_site_symmetry_2
_geom_angle_site_symmetry_3
_geom_angle_publ_flag
F1 Cr1 F6 88.0(3) . . . yes
F1 Cr1 F3 177.4(3) . . 6_555 yes
F1 Cr1 F1 85.5(3) . . 12_555 yes
F1 Cr1 F6 90.6(3) . . 12_555 yes
F1 Cr1 F3 92.1(2) . . 15_555 yes
F3 Cr1 F6 90.9(3) 6_555 . . yes
F1 Cr1 F6 90.6(3) 12_555 . . yes
F6 Cr1 F6 178.0(4) . . 12_555 yes
F3 Cr1 F6 90.5(3) 15_555 . . yes
F1 Cr1 F3 92.1(2) 12_555 . 6_555 yes
F3 Cr1 F6 90.5(3) 6_555 . 12_555 yes
F3 Cr1 F3 90.3(3) 6_555 . 15_555 yes
F1 Cr1 F6 88.0(3) 12_555 . 12_555 yes
F1 Cr1 F3 177.4(3) 12_555 . 15_555 yes
F3 Cr1 F6 90.9(3) 15_555 . 12_555 yes
F2 Cr2 F4 91.67(19) 7_555 . 2_554 yes
F2 Cr2 F5 88.04(19) . . . yes
F2 Cr2 F7 86.6(2) . . . yes
F2 Cr2 OW 93.4(2) . . . yes
F2 Cr2 F4 91.67(19) . . 2_554 yes
F2 Cr2 F2 172.5(3) . . 7_555 yes
F5 Cr2 F7 83.2(4) . . . yes
F5 Cr2 OW 94.9(4) . . . yes
F4 Cr2 F5 174.9(4) 2_554 . . yes
F2 Cr2 F5 88.04(19) 7_555 . . yes
F7 Cr2 OW 178.1(4) . . . yes
F4 Cr2 F7 91.7(4) 2_554 . . yes
F2 Cr2 F7 86.6(2) 7_555 . . yes
F4 Cr2 OW 90.2(4) 2_554 . . yes
F2 Cr2 OW 93.4(2) 7_555 . . yes
Cr1 F6 Cr1 152.8(4) . . 7_555 yes
Cr2 OW H 123.00 . . . no
Cr2 OW H 123.00 . . 7_555 no
H OW H 91.00 . . 7_555 no

loop_
_geom_bond_atom_site_label_1
_geom_bond_atom_site_label_2
_geom_bond_distance
_geom_bond_site_symmetry_1
_geom_bond_site_symmetry_2
_geom_bond_publ_flag
Cr1 F1 1.866(6) . . yes
Cr1 F6 1.9992(18) . . yes
Cr1 F3 1.899(6) . 6_555 yes
Cr1 F1 1.866(6) . 12_555 yes
Cr1 F6 1.9992(18) . 12_555 yes
Cr1 F3 1.899(6) . 15_555 yes
Cr2 F2 1.879(6) . . yes
Cr2 F5 1.881(10) . . yes
Cr2 F7 1.940(10) . . yes
Cr2 OW 1.979(10) . . yes
Cr2 F4 1.877(9) . 2_554 yes
Cr2 F2 1.879(6) . 7_555 yes
OW H 1.0700 . . no
OW H 1.0700 . 7_555 no

loop_
_geom_hbond_atom_site_label_D
_geom_hbond_atom_site_label_H
_geom_hbond_atom_site_label_A
_geom_hbond_distance_DH
_geom_hbond_distance_HA
_geom_hbond_distance_DA
_geom_hbond_angle_DHA
_geom_hbond_site_symmetry_A
_geom_hbond_publ_flag
OW H F3 1.0700 1.6200 2.631(7) 155.00 . yes
